data_4103039
loop_
_publ_author_name
'Yohsuke Yamamoto'
'Yusuke Hirata'
'Megumi Kodama'
'Torahiko Yamaguchi'
'Shiro Matsukawa'
'Kin-ya Akiba'
'Daisuke Hashizume'
'Fujiko Iwasaki'
'Atsuya Muranaka'
'Masanobu Uchiyama'
'Ping Chen'
'Karl M. Kadish'
'Nagao Kobayashi'

_publ_contact_author 'Prof. Yohsuke Yamamoto'
_publ_contact_author_email yyama@sci.hiroshima-u.ac.jp
_publ_section_title
;
 Synthesis, Reactions, and Electronic Properties of 16 \p-Electron
 Octaisobutyltetraphenylporphyrin
;
_journal_name_full 'Journal of the American Chemical Society'
_journal_page_first 12627
_journal_page_last 12638
_journal_paper_doi 10.1021/ja102817a
_journal_volume 132
_journal_year 2010
_chemical_formula_sum 'C79 H98 Cl6 Cu N4'
_chemical_formula_weight 1379.85
_chemical_name_systematic
; 
 ? 
;
_space_group_IT_number 14
_symmetry_cell_setting monoclinic
_symmetry_space_group_name_Hall '-P 2yab'
_symmetry_space_group_name_H-M 'P 1 21/a 1'
_atom_sites_solution_hydrogens geom
_atom_sites_solution_primary direct
_atom_sites_solution_secondary difmap
_audit_creation_method SHELXL-97
_cell_angle_alpha 90.00
_cell_angle_beta 117.3381(7)
_cell_angle_gamma 90.00
_cell_formula_units_Z 4
_cell_length_a 17.5658(4)
_cell_length_b 27.0237(7)
_cell_length_c 18.0130(4)
_cell_measurement_temperature 173
_cell_measurement_theta_max 27.5
_cell_measurement_theta_min 3.0
_cell_volume 7595.6(3)
_computing_cell_refinement 'Rigaku SCXmini'
_computing_data_collection 'Rigaku SCXmini'
_computing_data_reduction 'Rigaku SCXmini'
_computing_structure_refinement 'SHELXL-97 (Sheldrick, 1997)'
_computing_structure_solution 'SHELXS-97 (Sheldrick, 1990)'
_diffrn_ambient_temperature 173
_diffrn_detector_area_resol_mean 5.00
_diffrn_measured_fraction_theta_full 0.998
_diffrn_measured_fraction_theta_max 0.998
_diffrn_measurement_device_type 'Rigaku SCXmini'
_diffrn_measurement_method \w
_diffrn_radiation_monochromator graphite
_diffrn_radiation_source 'fine-focus sealed tube'
_diffrn_radiation_type MoK\a
_diffrn_radiation_wavelength 0.71075
_diffrn_reflns_av_R_equivalents 0.0777
_diffrn_reflns_av_sigmaI/netI 0.0636
_diffrn_reflns_limit_h_max 22
_diffrn_reflns_limit_h_min -22
_diffrn_reflns_limit_k_max 35
_diffrn_reflns_limit_k_min -35
_diffrn_reflns_limit_l_max 23
_diffrn_reflns_limit_l_min -23
_diffrn_reflns_number 78218
_diffrn_reflns_theta_full 27.49
_diffrn_reflns_theta_max 27.49
_diffrn_reflns_theta_min 3.02
_exptl_absorpt_coefficient_mu 0.542
_exptl_absorpt_correction_T_max 0.9231
_exptl_absorpt_correction_T_min 0.8542
_exptl_absorpt_correction_type empirical
_exptl_crystal_colour purple
_exptl_crystal_density_diffrn 1.207
_exptl_crystal_density_method 'not measured'
_exptl_crystal_description plate
_exptl_crystal_F_000 2924
_exptl_crystal_size_max 0.30
_exptl_crystal_size_mid 0.30
_exptl_crystal_size_min 0.15
_refine_diff_density_max 0.894
_refine_diff_density_min -0.940
_refine_diff_density_rms 0.075
_refine_ls_extinction_method none
_refine_ls_goodness_of_fit_ref 1.060
_refine_ls_hydrogen_treatment constr
_refine_ls_matrix_type full
_refine_ls_number_parameters 848
_refine_ls_number_reflns 17403
_refine_ls_number_restraints 0
_refine_ls_restrained_S_all 1.060
_refine_ls_R_factor_all 0.1020
_refine_ls_R_factor_gt 0.0713
_refine_ls_shift/su_max 0.001
_refine_ls_shift/su_mean 0.000
_refine_ls_structure_factor_coef Fsqd
_refine_ls_weighting_details 'calc w=1/[\s^2^(Fo^2^)+(0.0688P)^2^+13.1144P] where P=(Fo^2^+2Fc^2^)/3'
_refine_ls_weighting_scheme calc
_refine_ls_wR_factor_gt 0.1704
_refine_ls_wR_factor_ref 0.1857
_reflns_number_gt 12578
_reflns_number_total 17403
_reflns_threshold_expression >2sigma(I)
_cod_data_source_file ja102817a_si_003.cif
_cod_data_source_block OiBTPPPd
_cod_database_code 4103039

loop_
_symmetry_equiv_pos_as_xyz
'x, y, z'
'-x+1/2, y+1/2, -z'
'-x, -y, -z'
'x-1/2, -y-1/2, z'

loop_
_atom_site_label
_atom_site_type_symbol
_atom_site_fract_x
_atom_site_fract_y
_atom_site_fract_z
_atom_site_U_iso_or_equiv
_atom_site_adp_type
_atom_site_occupancy
_atom_site_symmetry_multiplicity
_atom_site_calc_flag
_atom_site_refinement_flags
_atom_site_disorder_assembly
_atom_site_disorder_group
C1 C 0.13477(18) 0.35701(11) 0.92985(18) 0.0203(6) Uani 1 1 d . . .
C2 C 0.15610(19) 0.32724(11) 1.00426(19) 0.0223(6) Uani 1 1 d . . .
C3 C 0.1108(2) 0.28430(11) 0.97879(19) 0.0232(6) Uani 1 1 d . . .
C4 C 0.0663(2) 0.28558(11) 0.88798(19) 0.0219(6) Uani 1 1 d . . .
C5 C 0.0314(2) 0.24508(11) 0.8330(2) 0.0230(6) Uani 1 1 d . . .
C6 C -0.01249(19) 0.24974(11) 0.74588(19) 0.0217(6) Uani 1 1 d . . .
C7 C -0.0279(2) 0.21258(11) 0.6819(2) 0.0243(7) Uani 1 1 d . . .
C8 C -0.0700(2) 0.23586(12) 0.6063(2) 0.0250(7) Uani 1 1 d . . .
C9 C -0.08829(19) 0.28576(11) 0.62250(19) 0.0209(6) Uani 1 1 d . . .
C10 C -0.15018(19) 0.31805(11) 0.56580(19) 0.0213(6) Uani 1 1 d . . .
C11 C -0.16521(19) 0.36584(11) 0.58765(18) 0.0210(6) Uani 1 1 d . . .
C12 C -0.2420(2) 0.39615(11) 0.5482(2) 0.0231(6) Uani 1 1 d . . .
C13 C -0.22596(19) 0.43870(11) 0.5944(2) 0.0231(6) Uani 1 1 d . . .
C14 C -0.1363(2) 0.43682(11) 0.65618(19) 0.0218(6) Uani 1 1 d . . .
C15 C -0.0827(2) 0.47652(11) 0.69908(19) 0.0228(6) Uani 1 1 d . . .
C16 C 0.0051(2) 0.47084(11) 0.75477(19) 0.0216(6) Uani 1 1 d . . .
C17 C 0.0739(2) 0.50638(11) 0.77928(19) 0.0223(6) Uani 1 1 d . . .
C18 C 0.1465(2) 0.48387(11) 0.83807(19) 0.0224(6) Uani 1 1 d . . .
C19 C 0.12075(19) 0.43526(11) 0.85344(19) 0.0215(6) Uani 1 1 d . . .
C20 C 0.16464(19) 0.40416(11) 0.92244(19) 0.0212(6) Uani 1 1 d . . .
C21 C 0.2128(2) 0.34097(12) 1.09377(19) 0.0254(7) Uani 1 1 d . . .
H1 H 0.1856 0.3288 1.1278 0.031 Uiso 1 1 calc R . .
H2 H 0.2151 0.3775 1.0980 0.031 Uiso 1 1 calc R . .
C22 C 0.3050(2) 0.32139(13) 1.1325(2) 0.0339(8) Uani 1 1 d . . .
H3 H 0.3306 0.3319 1.0956 0.041 Uiso 1 1 calc R . .
C23 C 0.3569(3) 0.34541(19) 1.2174(3) 0.0600(13) Uani 1 1 d . . .
H4 H 0.3556 0.3814 1.2109 0.090 Uiso 1 1 calc R . .
H5 H 0.4163 0.3338 1.2415 0.090 Uiso 1 1 calc R . .
H6 H 0.3323 0.3365 1.2547 0.090 Uiso 1 1 calc R . .
C24 C 0.3107(3) 0.26497(15) 1.1391(3) 0.0464(10) Uani 1 1 d . . .
H7 H 0.2879 0.2536 1.1766 0.070 Uiso 1 1 calc R . .
H8 H 0.3707 0.2547 1.1613 0.070 Uiso 1 1 calc R . .
H9 H 0.2771 0.2504 1.0836 0.070 Uiso 1 1 calc R . .
C25 C 0.0989(2) 0.24735(12) 1.0354(2) 0.0297(7) Uani 1 1 d . . .
H10 H 0.1396 0.2553 1.0941 0.036 Uiso 1 1 calc R . .
H11 H 0.1134 0.2140 1.0231 0.036 Uiso 1 1 calc R . .
C26 C 0.0080(3) 0.24623(14) 1.0265(3) 0.0383(9) Uani 1 1 d . . .
H12 H -0.0330 0.2397 0.9667 0.046 Uiso 1 1 calc R . .
C27 C 0.0002(3) 0.20441(18) 1.0795(3) 0.0581(13) Uani 1 1 d . . .
H13 H 0.0410 0.2099 1.1383 0.087 Uiso 1 1 calc R . .
H14 H 0.0129 0.1728 1.0609 0.087 Uiso 1 1 calc R . .
H15 H -0.0582 0.2037 1.0732 0.087 Uiso 1 1 calc R . .
C28 C -0.0157(3) 0.29504(18) 1.0515(4) 0.0625(14) Uani 1 1 d . . .
H16 H -0.0740 0.2929 1.0455 0.094 Uiso 1 1 calc R . .
H17 H -0.0131 0.3214 1.0154 0.094 Uiso 1 1 calc R . .
H18 H 0.0245 0.3024 1.1098 0.094 Uiso 1 1 calc R . .
C29 C -0.0023(2) 0.15883(12) 0.6936(2) 0.0280(7) Uani 1 1 d . . .
H19 H 0.0492 0.1551 0.7483 0.034 Uiso 1 1 calc R . .
H20 H 0.0140 0.1493 0.6497 0.034 Uiso 1 1 calc R . .
C30 C -0.0709(2) 0.12281(13) 0.6904(2) 0.0340(8) Uani 1 1 d . . .
H21 H -0.0907 0.1344 0.7314 0.041 Uiso 1 1 calc R . .
C31 C -0.0316(3) 0.07165(13) 0.7174(3) 0.0451(10) Uani 1 1 d . . .
H22 H -0.0746 0.0490 0.7185 0.068 Uiso 1 1 calc R . .
H23 H 0.0173 0.0737 0.7734 0.068 Uiso 1 1 calc R . .
H24 H -0.0121 0.0594 0.6779 0.068 Uiso 1 1 calc R . .
C32 C -0.1480(3) 0.12066(17) 0.6053(3) 0.0512(11) Uani 1 1 d . . .
H25 H -0.1300 0.1105 0.5636 0.077 Uiso 1 1 calc R . .
H26 H -0.1748 0.1534 0.5907 0.077 Uiso 1 1 calc R . .
H27 H -0.1894 0.0967 0.6064 0.077 Uiso 1 1 calc R . .
C33 C -0.0771(2) 0.21580(13) 0.5248(2) 0.0294(7) Uani 1 1 d . . .
H28 H -0.1372 0.2188 0.4808 0.035 Uiso 1 1 calc R . .
H29 H -0.0618 0.1803 0.5316 0.035 Uiso 1 1 calc R . .
C34 C -0.0181(3) 0.24378(17) 0.4974(2) 0.0457(10) Uani 1 1 d . . .
H30 H -0.0343 0.2796 0.4915 0.055 Uiso 1 1 calc R . .
C35 C -0.0319(3) 0.2250(2) 0.4123(3) 0.0648(14) Uani 1 1 d . . .
H31 H 0.0051 0.2434 0.3947 0.097 Uiso 1 1 calc R . .
H32 H -0.0920 0.2297 0.3713 0.097 Uiso 1 1 calc R . .
H33 H -0.0177 0.1897 0.4163 0.097 Uiso 1 1 calc R . .
C36 C 0.0748(3) 0.2397(3) 0.5609(3) 0.0783(18) Uani 1 1 d . . .
H34 H 0.0930 0.2050 0.5657 0.117 Uiso 1 1 calc R . .
H35 H 0.0820 0.2514 0.6153 0.117 Uiso 1 1 calc R . .
H36 H 0.1097 0.2599 0.5431 0.117 Uiso 1 1 calc R . .
C37 C -0.3261(2) 0.38398(12) 0.4733(2) 0.0280(7) Uani 1 1 d . . .
H37 H -0.3734 0.3965 0.4836 0.034 Uiso 1 1 calc R . .
H38 H -0.3320 0.3476 0.4678 0.034 Uiso 1 1 calc R . .
C38 C -0.3364(2) 0.40542(14) 0.3904(2) 0.0368(8) Uani 1 1 d . . .
H39 H -0.2867 0.3940 0.3821 0.044 Uiso 1 1 calc R . .
C39 C -0.4180(3) 0.3850(2) 0.3189(3) 0.0655(14) Uani 1 1 d . . .
H40 H -0.4675 0.3948 0.3268 0.098 Uiso 1 1 calc R . .
H41 H -0.4146 0.3489 0.3182 0.098 Uiso 1 1 calc R . .
H42 H -0.4243 0.3984 0.2658 0.098 Uiso 1 1 calc R . .
C40 C -0.3378(3) 0.46162(15) 0.3882(3) 0.0501(11) Uani 1 1 d . . .
H43 H -0.3876 0.4736 0.3938 0.075 Uiso 1 1 calc R . .
H44 H -0.3416 0.4730 0.3350 0.075 Uiso 1 1 calc R . .
H45 H -0.2852 0.4744 0.4344 0.075 Uiso 1 1 calc R . .
C41 C -0.2930(2) 0.47512(12) 0.5895(2) 0.0278(7) Uani 1 1 d . . .
H46 H -0.3469 0.4687 0.5379 0.033 Uiso 1 1 calc R . .
H47 H -0.2738 0.5090 0.5855 0.033 Uiso 1 1 calc R . .
C42 C -0.3113(2) 0.47249(13) 0.6648(2) 0.0323(8) Uani 1 1 d . . .
H48 H -0.2573 0.4808 0.7162 0.039 Uiso 1 1 calc R . .
C43 C -0.3398(3) 0.42072(15) 0.6759(3) 0.0476(10) Uani 1 1 d . . .
H49 H -0.3487 0.4201 0.7257 0.071 Uiso 1 1 calc R . .
H50 H -0.2954 0.3967 0.6824 0.071 Uiso 1 1 calc R . .
H51 H -0.3934 0.4122 0.6267 0.071 Uiso 1 1 calc R . .
C44 C -0.3789(3) 0.51134(15) 0.6547(3) 0.0475(10) Uani 1 1 d . . .
H52 H -0.4318 0.5047 0.6034 0.071 Uiso 1 1 calc R . .
H53 H -0.3576 0.5443 0.6515 0.071 Uiso 1 1 calc R . .
H54 H -0.3907 0.5098 0.7029 0.071 Uiso 1 1 calc R . .
C45 C 0.0707(2) 0.55567(12) 0.7378(2) 0.0282(7) Uani 1 1 d . . .
H55 H 0.0230 0.5544 0.6802 0.034 Uiso 1 1 calc R . .
H56 H 0.1245 0.5594 0.7332 0.034 Uiso 1 1 calc R . .
C46 C 0.0591(2) 0.60245(13) 0.7805(2) 0.0363(8) Uani 1 1 d . . .
H57 H 0.0068 0.5979 0.7884 0.044 Uiso 1 1 calc R . .
C47 C 0.0442(3) 0.64690(14) 0.7226(3) 0.0614(14) Uani 1 1 d . . .
H58 H 0.0374 0.6769 0.7496 0.092 Uiso 1 1 calc R . .
H59 H -0.0078 0.6415 0.6699 0.092 Uiso 1 1 calc R . .
H60 H 0.0934 0.6508 0.7114 0.092 Uiso 1 1 calc R . .
C48 C 0.1345(3) 0.61204(15) 0.8652(3) 0.0463(10) Uani 1 1 d . . .
H61 H 0.1857 0.6188 0.8583 0.069 Uiso 1 1 calc R . .
H62 H 0.1445 0.5829 0.9008 0.069 Uiso 1 1 calc R . .
H63 H 0.1221 0.6407 0.8912 0.069 Uiso 1 1 calc R . .
C49 C 0.2365(2) 0.50307(12) 0.8676(2) 0.0256(7) Uani 1 1 d . . .
H64 H 0.2670 0.5020 0.9294 0.031 Uiso 1 1 calc R . .
H65 H 0.2337 0.5381 0.8503 0.031 Uiso 1 1 calc R . .
C50 C 0.2882(2) 0.47330(14) 0.8331(2) 0.0365(8) Uani 1 1 d . . .
H66 H 0.2964 0.4391 0.8568 0.044 Uiso 1 1 calc R . .
C51 C 0.2427(3) 0.4692(2) 0.7392(3) 0.0560(12) Uani 1 1 d . . .
H67 H 0.2361 0.5022 0.7145 0.084 Uiso 1 1 calc R . .
H68 H 0.1860 0.4543 0.7214 0.084 Uiso 1 1 calc R . .
H69 H 0.2763 0.4483 0.7206 0.084 Uiso 1 1 calc R . .
C52 C 0.3767(2) 0.49700(16) 0.8642(3) 0.0462(10) Uani 1 1 d . . .
H70 H 0.4110 0.4775 0.8447 0.069 Uiso 1 1 calc R . .
H71 H 0.4054 0.4979 0.9254 0.069 Uiso 1 1 calc R . .
H72 H 0.3703 0.5308 0.8424 0.069 Uiso 1 1 calc R . .
C53 C 0.0522(2) 0.19461(12) 0.8722(2) 0.0278(7) Uani 1 1 d . . .
C54 C 0.1356(3) 0.17680(13) 0.9042(2) 0.0380(9) Uani 1 1 d . . .
H73 H 0.1784 0.1959 0.8992 0.046 Uiso 1 1 calc R . .
C55 C 0.1561(3) 0.13096(16) 0.9436(3) 0.0587(13) Uani 1 1 d . . .
H74 H 0.2130 0.1187 0.9649 0.070 Uiso 1 1 calc R . .
C56 C 0.0951(4) 0.10322(16) 0.9521(3) 0.0635(15) Uani 1 1 d . . .
H75 H 0.1098 0.0721 0.9797 0.076 Uiso 1 1 calc R . .
C57 C 0.0128(4) 0.12068(15) 0.9206(3) 0.0549(13) Uani 1 1 d . . .
H76 H -0.0294 0.1016 0.9267 0.066 Uiso 1 1 calc R . .
C58 C -0.0096(3) 0.16597(13) 0.8798(2) 0.0366(8) Uani 1 1 d . . .
H77 H -0.0671 0.1774 0.8571 0.044 Uiso 1 1 calc R . .
C59 C -0.2080(2) 0.29801(12) 0.4807(2) 0.0262(7) Uani 1 1 d . . .
C60 C -0.2676(2) 0.26159(13) 0.4713(2) 0.0348(8) Uani 1 1 d . . .
H78 H -0.2728 0.2502 0.5187 0.042 Uiso 1 1 calc R . .
C61 C -0.3197(2) 0.24171(15) 0.3932(3) 0.0497(12) Uani 1 1 d . . .
H79 H -0.3609 0.2172 0.3871 0.060 Uiso 1 1 calc R . .
C62 C -0.3116(3) 0.25741(18) 0.3245(3) 0.0614(14) Uani 1 1 d . . .
H80 H -0.3468 0.2433 0.2712 0.074 Uiso 1 1 calc R . .
C63 C -0.2535(3) 0.29302(17) 0.3325(3) 0.0565(13) Uani 1 1 d . . .
H81 H -0.2483 0.3037 0.2848 0.068 Uiso 1 1 calc R . .
C64 C -0.2012(3) 0.31402(14) 0.4108(2) 0.0367(8) Uani 1 1 d . . .
H82 H -0.1612 0.3391 0.4160 0.044 Uiso 1 1 calc R . .
C65 C -0.1200(2) 0.52721(11) 0.6843(2) 0.0259(7) Uani 1 1 d . . .
C66 C -0.1422(2) 0.55298(13) 0.6105(2) 0.0377(8) Uani 1 1 d . . .
H83 H -0.1300 0.5393 0.5686 0.045 Uiso 1 1 calc R . .
C67 C -0.1825(3) 0.59922(15) 0.5978(3) 0.0521(12) Uani 1 1 d . . .
H84 H -0.1967 0.6171 0.5478 0.062 Uiso 1 1 calc R . .
C68 C -0.2013(3) 0.61836(16) 0.6576(4) 0.0608(14) Uani 1 1 d . . .
H85 H -0.2302 0.6492 0.6481 0.073 Uiso 1 1 calc R . .
C69 C -0.1792(3) 0.59375(15) 0.7306(3) 0.0543(12) Uani 1 1 d . . .
H86 H -0.1926 0.6076 0.7716 0.065 Uiso 1 1 calc R . .
C70 C -0.1374(2) 0.54871(13) 0.7454(2) 0.0362(8) Uani 1 1 d . . .
H87 H -0.1204 0.5324 0.7973 0.043 Uiso 1 1 calc R . .
C71 C 0.2434(2) 0.42518(11) 0.99371(19) 0.0232(6) Uani 1 1 d . . .
C72 C 0.2362(2) 0.46431(12) 1.0403(2) 0.0305(7) Uani 1 1 d . . .
H88 H 0.1810 0.4761 1.0291 0.037 Uiso 1 1 calc R . .
C73 C 0.3083(3) 0.48629(13) 1.1026(2) 0.0374(8) Uani 1 1 d . . .
H89 H 0.3024 0.5129 1.1340 0.045 Uiso 1 1 calc R . .
C74 C 0.3894(2) 0.46937(15) 1.1192(2) 0.0420(9) Uani 1 1 d . . .
H90 H 0.4391 0.4845 1.1616 0.050 Uiso 1 1 calc R . .
C75 C 0.3969(2) 0.43059(14) 1.0737(2) 0.0376(9) Uani 1 1 d . . .
H91 H 0.4522 0.4189 1.0847 0.045 Uiso 1 1 calc R . .
C76 C 0.3245(2) 0.40834(12) 1.0117(2) 0.0284(7) Uani 1 1 d . . .
H92 H 0.3305 0.3812 0.9813 0.034 Uiso 1 1 calc R . .
C77 C -0.0341(3) 0.4268(2) 0.9347(3) 0.0659(14) Uani 1 1 d . . .
H93 H -0.0167 0.4554 0.9117 0.079 Uiso 1 1 calc R . .
H94 H -0.0041 0.3972 0.9289 0.079 Uiso 1 1 calc R . .
C78 C 0.0116(4) 0.4301(2) 0.5639(3) 0.0725(16) Uani 1 1 d . . .
H95 H 0.0476 0.4600 0.5861 0.087 Uiso 1 1 calc R . .
H96 H -0.0035 0.4179 0.6073 0.087 Uiso 1 1 calc R . .
C79 C 0.2801(5) 0.7862(3) 0.2054(6) 0.118(3) Uani 1 1 d . . .
H97 H 0.3410 0.7762 0.2366 0.141 Uiso 0.453(4) 1 calc PR A 1
H98 H 0.2675 0.7900 0.1463 0.141 Uiso 0.453(4) 1 calc PR A 1
H99 H 0.3239 0.8114 0.2126 0.141 Uiso 0.547(4) 1 calc PR A 2
H100 H 0.3104 0.7542 0.2233 0.141 Uiso 0.547(4) 1 calc PR A 2
N1 N 0.07541(16) 0.33166(9) 0.86072(15) 0.0200(5) Uani 1 1 d . . .
N2 N -0.04594(16) 0.29442(9) 0.70767(16) 0.0214(5) Uani 1 1 d . . .
N3 N -0.10392(16) 0.39039(9) 0.65544(15) 0.0201(5) Uani 1 1 d . . .
N4 N 0.03649(16) 0.42680(9) 0.79596(15) 0.0201(5) Uani 1 1 d . . .
Cu1 Cu -0.00996(2) 0.360575(13) 0.75516(2) 0.01864(10) Uani 1 1 d . . .
Cl1 Cl -0.00297(16) 0.43701(7) 1.03928(10) 0.1085(7) Uani 1 1 d . . .
Cl2 Cl -0.14129(12) 0.41833(11) 0.87834(15) 0.1418(9) Uani 1 1 d . . .
Cl3 Cl -0.08210(11) 0.44607(6) 0.47470(10) 0.0848(5) Uani 1 1 d . . .
Cl4 Cl 0.06862(18) 0.38611(11) 0.54442(19) 0.1633(12) Uani 1 1 d . . .
Cl5 Cl 0.2395(4) 0.8012(5) 0.2784(3) 0.291(7) Uani 0.547(4) 1 d P A 2
Cl6 Cl 0.22107(15) 0.78232(10) 0.11331(17) 0.0682(9) Uani 0.547(4) 1 d P A 2
Cl7 Cl 0.2728(3) 0.83926(16) 0.2379(4) 0.1106(17) Uani 0.453(4) 1 d P A 1
Cl8 Cl 0.2190(4) 0.7363(2) 0.2097(6) 0.193(4) Uani 0.453(4) 1 d P A 1

loop_
_atom_site_aniso_label
_atom_site_aniso_U_11
_atom_site_aniso_U_22
_atom_site_aniso_U_33
_atom_site_aniso_U_23
_atom_site_aniso_U_13
_atom_site_aniso_U_12
C1 0.0180(14) 0.0209(14) 0.0204(14) 0.0003(12) 0.0075(12) 0.0003(12)
C2 0.0224(15) 0.0230(15) 0.0217(15) 0.0002(12) 0.0104(13) 0.0018(12)
C3 0.0248(15) 0.0218(15) 0.0218(15) 0.0004(12) 0.0096(13) 0.0010(12)
C4 0.0234(15) 0.0182(14) 0.0222(15) 0.0015(12) 0.0088(13) 0.0022(12)
C5 0.0235(15) 0.0172(14) 0.0275(16) -0.0001(12) 0.0111(13) -0.0003(12)
C6 0.0225(15) 0.0167(14) 0.0267(16) -0.0007(12) 0.0119(13) -0.0007(12)
C7 0.0243(16) 0.0206(15) 0.0285(17) -0.0021(13) 0.0125(14) -0.0003(12)
C8 0.0220(15) 0.0245(16) 0.0272(16) -0.0041(13) 0.0101(13) -0.0005(12)
C9 0.0197(14) 0.0215(15) 0.0206(15) -0.0037(12) 0.0087(12) -0.0013(12)
C10 0.0213(15) 0.0200(15) 0.0217(15) -0.0025(12) 0.0092(12) -0.0022(12)
C11 0.0208(14) 0.0217(15) 0.0176(14) -0.0001(12) 0.0064(12) -0.0019(12)
C12 0.0215(15) 0.0205(15) 0.0255(16) 0.0020(12) 0.0093(13) -0.0016(12)
C13 0.0213(15) 0.0208(15) 0.0252(16) 0.0041(12) 0.0090(13) 0.0021(12)
C14 0.0250(15) 0.0188(14) 0.0212(15) 0.0011(12) 0.0104(13) 0.0034(12)
C15 0.0283(16) 0.0175(14) 0.0230(15) 0.0023(12) 0.0121(13) -0.0002(12)
C16 0.0280(16) 0.0171(14) 0.0213(15) 0.0010(12) 0.0128(13) -0.0004(12)
C17 0.0268(16) 0.0186(14) 0.0230(15) -0.0031(12) 0.0126(13) -0.0013(12)
C18 0.0255(16) 0.0186(14) 0.0236(15) -0.0032(12) 0.0118(13) -0.0026(12)
C19 0.0226(15) 0.0195(15) 0.0224(15) -0.0030(12) 0.0103(13) -0.0019(12)
C20 0.0225(15) 0.0185(14) 0.0218(15) -0.0008(11) 0.0096(13) 0.0002(12)
C21 0.0283(16) 0.0250(16) 0.0211(15) -0.0007(12) 0.0097(13) -0.0021(13)
C22 0.0257(17) 0.0358(19) 0.0316(19) 0.0090(15) 0.0058(15) -0.0014(15)
C23 0.037(2) 0.068(3) 0.046(3) 0.005(2) -0.0058(19) -0.006(2)
C24 0.035(2) 0.042(2) 0.056(3) 0.0188(19) 0.0149(19) 0.0108(17)
C25 0.0381(19) 0.0245(16) 0.0255(17) 0.0022(13) 0.0136(15) -0.0024(14)
C26 0.044(2) 0.035(2) 0.042(2) -0.0049(16) 0.0253(18) -0.0091(17)
C27 0.077(3) 0.055(3) 0.057(3) -0.004(2) 0.043(3) -0.026(2)
C28 0.073(3) 0.052(3) 0.091(4) -0.011(3) 0.062(3) -0.002(2)
C29 0.0351(18) 0.0192(15) 0.0300(17) -0.0009(13) 0.0153(15) 0.0029(13)
C30 0.039(2) 0.0252(17) 0.0350(19) -0.0046(14) 0.0149(16) -0.0038(15)
C31 0.058(3) 0.0223(18) 0.059(3) -0.0008(17) 0.031(2) -0.0018(17)
C32 0.051(3) 0.050(3) 0.046(2) -0.004(2) 0.017(2) -0.015(2)
C33 0.0323(18) 0.0280(17) 0.0254(17) -0.0070(13) 0.0110(14) 0.0039(14)
C34 0.048(2) 0.061(3) 0.038(2) -0.0111(19) 0.0280(19) 0.000(2)
C35 0.073(3) 0.090(4) 0.043(3) -0.013(3) 0.037(3) 0.003(3)
C36 0.049(3) 0.135(6) 0.061(3) -0.021(3) 0.034(3) -0.011(3)
C37 0.0205(15) 0.0230(16) 0.0323(18) -0.0006(13) 0.0051(14) 0.0019(13)
C38 0.035(2) 0.042(2) 0.0240(17) 0.0012(15) 0.0052(15) 0.0063(16)
C39 0.055(3) 0.076(3) 0.034(2) 0.000(2) -0.006(2) 0.005(3)
C40 0.065(3) 0.041(2) 0.043(2) 0.0175(19) 0.025(2) 0.014(2)
C41 0.0246(16) 0.0202(15) 0.0355(18) 0.0001(13) 0.0111(14) 0.0030(13)
C42 0.0265(17) 0.0312(18) 0.039(2) -0.0021(15) 0.0150(15) 0.0021(14)
C43 0.054(3) 0.039(2) 0.060(3) 0.003(2) 0.035(2) -0.0032(19)
C44 0.046(2) 0.042(2) 0.065(3) -0.005(2) 0.035(2) 0.0083(19)
C45 0.0288(17) 0.0234(16) 0.0298(17) 0.0060(13) 0.0112(14) -0.0028(13)
C46 0.0311(19) 0.0233(17) 0.049(2) 0.0003(16) 0.0134(17) -0.0009(14)
C47 0.060(3) 0.022(2) 0.077(3) 0.010(2) 0.009(3) -0.0037(18)
C48 0.049(2) 0.029(2) 0.052(3) -0.0132(18) 0.016(2) -0.0008(17)
C49 0.0255(16) 0.0218(15) 0.0297(17) 0.0006(13) 0.0129(14) -0.0034(13)
C50 0.0278(18) 0.040(2) 0.045(2) -0.0056(17) 0.0193(17) -0.0017(15)
C51 0.046(2) 0.084(4) 0.046(3) -0.012(2) 0.027(2) -0.004(2)
C52 0.031(2) 0.049(2) 0.062(3) -0.007(2) 0.024(2) -0.0043(18)
C53 0.0366(18) 0.0179(15) 0.0223(16) 0.0001(12) 0.0078(14) -0.0003(13)
C54 0.041(2) 0.0286(18) 0.035(2) 0.0010(15) 0.0098(17) 0.0074(16)
C55 0.072(3) 0.038(2) 0.043(2) 0.0055(19) 0.007(2) 0.028(2)
C56 0.108(4) 0.022(2) 0.047(3) 0.0108(18) 0.025(3) 0.009(2)
C57 0.099(4) 0.0237(19) 0.044(2) -0.0019(17) 0.035(3) -0.016(2)
C58 0.054(2) 0.0244(17) 0.0320(19) -0.0046(14) 0.0202(17) -0.0094(16)
C59 0.0234(16) 0.0227(16) 0.0239(16) -0.0051(13) 0.0035(13) 0.0035(12)
C60 0.0262(17) 0.0300(18) 0.044(2) -0.0098(16) 0.0124(16) -0.0009(14)
C61 0.0277(19) 0.034(2) 0.063(3) -0.019(2) -0.0007(19) -0.0001(16)
C62 0.059(3) 0.050(3) 0.037(2) -0.021(2) -0.010(2) 0.008(2)
C63 0.078(3) 0.052(3) 0.0222(19) -0.0044(18) 0.008(2) 0.019(2)
C64 0.047(2) 0.0317(19) 0.0250(18) -0.0020(14) 0.0108(16) 0.0062(16)
C65 0.0227(15) 0.0183(15) 0.0294(17) -0.0022(12) 0.0056(13) -0.0013(12)
C66 0.036(2) 0.0288(18) 0.038(2) 0.0081(15) 0.0080(16) -0.0009(15)
C67 0.040(2) 0.032(2) 0.065(3) 0.021(2) 0.008(2) -0.0014(18)
C68 0.045(3) 0.024(2) 0.105(4) 0.004(2) 0.027(3) 0.0079(18)
C69 0.051(3) 0.033(2) 0.082(3) -0.020(2) 0.033(3) -0.0005(19)
C70 0.0333(19) 0.0303(18) 0.043(2) -0.0092(16) 0.0159(17) -0.0005(15)
C71 0.0257(16) 0.0211(15) 0.0196(15) 0.0009(12) 0.0076(13) -0.0036(12)
C72 0.0336(18) 0.0259(17) 0.0272(17) -0.0008(13) 0.0099(15) 0.0005(14)
C73 0.047(2) 0.0265(18) 0.0310(19) -0.0072(15) 0.0114(17) -0.0078(16)
C74 0.035(2) 0.039(2) 0.033(2) -0.0054(16) 0.0001(16) -0.0154(17)
C75 0.0241(17) 0.038(2) 0.042(2) 0.0043(16) 0.0073(16) -0.0046(15)
C76 0.0268(17) 0.0242(16) 0.0300(17) 0.0023(13) 0.0094(14) -0.0017(13)
C77 0.067(3) 0.084(4) 0.056(3) 0.010(3) 0.036(3) 0.014(3)
C78 0.075(4) 0.095(4) 0.066(3) -0.009(3) 0.048(3) -0.016(3)
C79 0.095(5) 0.129(7) 0.141(8) 0.029(6) 0.064(6) 0.017(5)
N1 0.0211(13) 0.0160(12) 0.0210(13) 0.0007(10) 0.0079(10) -0.0005(10)
N2 0.0244(13) 0.0173(12) 0.0211(13) 0.0006(10) 0.0093(11) 0.0015(10)
N3 0.0208(12) 0.0163(12) 0.0202(13) 0.0004(10) 0.0070(10) 0.0006(10)
N4 0.0232(13) 0.0148(12) 0.0207(13) 0.0000(10) 0.0088(11) -0.0002(10)
Cu1 0.02031(18) 0.01482(17) 0.01842(18) -0.00042(14) 0.00687(14) -0.00033(14)
Cl1 0.185(2) 0.0896(12) 0.0622(9) -0.0134(8) 0.0661(12) -0.0436(12)
Cl2 0.0667(11) 0.203(3) 0.1098(16) 0.0321(16) 0.0014(10) 0.0031(13)
Cl3 0.0849(10) 0.0971(11) 0.0673(9) -0.0058(8) 0.0306(8) -0.0329(9)
Cl4 0.147(2) 0.144(2) 0.175(3) -0.0570(19) 0.0535(19) 0.0389(18)
Cl5 0.117(4) 0.65(2) 0.096(3) 0.044(6) 0.045(3) 0.174(8)
Cl6 0.0465(13) 0.0833(18) 0.0743(17) 0.0146(13) 0.0274(12) 0.0090(11)
Cl7 0.126(4) 0.079(3) 0.153(4) -0.009(3) 0.087(3) 0.008(2)
Cl8 0.090(4) 0.117(5) 0.329(11) 0.003(5) 0.058(5) -0.007(3)

loop_
_atom_type_symbol
_atom_type_description
_atom_type_scat_dispersion_real
_atom_type_scat_dispersion_imag
_atom_type_scat_source
C C 0.0033 0.0016 'International Tables Vol C Tables 4.2.6.8 and 6.1.1.4'
H H 0.0000 0.0000 'International Tables Vol C Tables 4.2.6.8 and 6.1.1.4'
N N 0.0061 0.0033 'International Tables Vol C Tables 4.2.6.8 and 6.1.1.4'
Cu Cu 0.3201 1.2651 'International Tables Vol C Tables 4.2.6.8 and 6.1.1.4'
Cl Cl 0.1484 0.1585 'International Tables Vol C Tables 4.2.6.8 and 6.1.1.4'

loop_
_geom_angle_atom_site_label_1
_geom_angle_atom_site_label_2
_geom_angle_atom_site_label_3
_geom_angle
N1 C1 C20 121.5(3)
N1 C1 C2 108.9(3)
C20 C1 C2 129.6(3)
C3 C2 C1 107.3(3)
C3 C2 C21 124.7(3)
C1 C2 C21 127.9(3)
C2 C3 C4 106.7(3)
C2 C3 C25 125.2(3)
C4 C3 C25 127.4(3)
N1 C4 C5 122.4(3)
N1 C4 C3 109.4(3)
C5 C4 C3 127.3(3)
C6 C5 C4 123.7(3)
C6 C5 C53 119.9(3)
C4 C5 C53 116.1(3)
N2 C6 C5 121.8(3)
N2 C6 C7 109.0(3)
C5 C6 C7 129.1(3)
C8 C7 C6 106.9(3)
C8 C7 C29 124.9(3)
C6 C7 C29 128.2(3)
C7 C8 C9 107.2(3)
C7 C8 C33 124.5(3)
C9 C8 C33 127.0(3)
N2 C9 C10 123.0(3)
N2 C9 C8 109.0(3)
C10 C9 C8 127.1(3)
C9 C10 C11 123.3(3)
C9 C10 C59 117.1(3)
C11 C10 C59 119.4(3)
N3 C11 C10 121.4(3)
N3 C11 C12 109.6(3)
C10 C11 C12 129.1(3)
C13 C12 C11 106.9(3)
C13 C12 C37 124.6(3)
C11 C12 C37 128.4(3)
C12 C13 C14 106.5(3)
C12 C13 C41 125.1(3)
C14 C13 C41 127.7(3)
N3 C14 C15 121.7(3)
N3 C14 C13 109.3(3)
C15 C14 C13 127.8(3)
C14 C15 C16 123.1(3)
C14 C15 C65 118.5(3)
C16 C15 C65 118.4(3)
N4 C16 C15 121.0(3)
N4 C16 C17 109.8(3)
C15 C16 C17 129.3(3)
C18 C17 C16 107.0(3)
C18 C17 C45 125.6(3)
C16 C17 C45 126.7(3)
C17 C18 C19 106.6(3)
C17 C18 C49 124.9(3)
C19 C18 C49 127.6(3)
N4 C19 C20 121.9(3)
N4 C19 C18 109.1(3)
C20 C19 C18 128.1(3)
C19 C20 C1 123.3(3)
C19 C20 C71 116.5(3)
C1 C20 C71 119.9(3)
C2 C21 C22 116.4(3)
C2 C21 H1 108.2
C22 C21 H1 108.2
C2 C21 H2 108.2
C22 C21 H2 108.2
H1 C21 H2 107.3
C23 C22 C24 111.1(3)
C23 C22 C21 109.4(3)
C24 C22 C21 113.4(3)
C23 C22 H3 107.6
C24 C22 H3 107.6
C21 C22 H3 107.6
C22 C23 H4 109.5
C22 C23 H5 109.5
H4 C23 H5 109.5
C22 C23 H6 109.5
H4 C23 H6 109.5
H5 C23 H6 109.5
C22 C24 H7 109.5
C22 C24 H8 109.5
H7 C24 H8 109.5
C22 C24 H9 109.5
H7 C24 H9 109.5
H8 C24 H9 109.5
C3 C25 C26 113.8(3)
C3 C25 H10 108.8
C26 C25 H10 108.8
C3 C25 H11 108.8
C26 C25 H11 108.8
H10 C25 H11 107.7
C28 C26 C27 110.2(4)
C28 C26 C25 111.6(3)
C27 C26 C25 109.8(3)
C28 C26 H12 108.4
C27 C26 H12 108.4
C25 C26 H12 108.4
C26 C27 H13 109.5
C26 C27 H14 109.5
H13 C27 H14 109.5
C26 C27 H15 109.5
H13 C27 H15 109.5
H14 C27 H15 109.5
C26 C28 H16 109.5
C26 C28 H17 109.5
H16 C28 H17 109.5
C26 C28 H18 109.5
H16 C28 H18 109.5
H17 C28 H18 109.5
C7 C29 C30 115.4(3)
C7 C29 H19 108.4
C30 C29 H19 108.4
C7 C29 H20 108.4
C30 C29 H20 108.4
H19 C29 H20 107.5
C32 C30 C31 110.7(3)
C32 C30 C29 112.8(3)
C31 C30 C29 109.4(3)
C32 C30 H21 107.9
C31 C30 H21 107.9
C29 C30 H21 107.9
C30 C31 H22 109.5
C30 C31 H23 109.5
H22 C31 H23 109.5
C30 C31 H24 109.5
H22 C31 H24 109.5
H23 C31 H24 109.5
C30 C32 H25 109.5
C30 C32 H26 109.5
H25 C32 H26 109.5
C30 C32 H27 109.5
H25 C32 H27 109.5
H26 C32 H27 109.5
C8 C33 C34 111.5(3)
C8 C33 H28 109.3
C34 C33 H28 109.3
C8 C33 H29 109.3
C34 C33 H29 109.3
H28 C33 H29 108.0
C36 C34 C35 110.9(4)
C36 C34 C33 112.0(4)
C35 C34 C33 109.8(4)
C36 C34 H30 108.0
C35 C34 H30 108.0
C33 C34 H30 108.0
C34 C35 H31 109.5
C34 C35 H32 109.5
H31 C35 H32 109.5
C34 C35 H33 109.5
H31 C35 H33 109.5
H32 C35 H33 109.5
C34 C36 H34 109.5
C34 C36 H35 109.5
H34 C36 H35 109.5
C34 C36 H36 109.5
H34 C36 H36 109.5
H35 C36 H36 109.5
C12 C37 C38 114.7(3)
C12 C37 H37 108.6
C38 C37 H37 108.6
C12 C37 H38 108.6
C38 C37 H38 108.6
H37 C37 H38 107.6
C40 C38 C39 110.0(3)
C40 C38 C37 113.4(3)
C39 C38 C37 109.4(3)
C40 C38 H39 108.0
C39 C38 H39 108.0
C37 C38 H39 108.0
C38 C39 H40 109.5
C38 C39 H41 109.5
H40 C39 H41 109.5
C38 C39 H42 109.5
H40 C39 H42 109.5
H41 C39 H42 109.5
C38 C40 H43 109.5
C38 C40 H44 109.5
H43 C40 H44 109.5
C38 C40 H45 109.5
H43 C40 H45 109.5
H44 C40 H45 109.5
C13 C41 C42 113.2(3)
C13 C41 H46 108.9
C42 C41 H46 108.9
C13 C41 H47 108.9
C42 C41 H47 108.9
H46 C41 H47 107.8
C43 C42 C44 111.1(3)
C43 C42 C41 111.8(3)
C44 C42 C41 109.2(3)
C43 C42 H48 108.2
C44 C42 H48 108.2
C41 C42 H48 108.2
C42 C43 H49 109.5
C42 C43 H50 109.5
H49 C43 H50 109.5
C42 C43 H51 109.5
H49 C43 H51 109.5
H50 C43 H51 109.5
C42 C44 H52 109.5
C42 C44 H53 109.5
H52 C44 H53 109.5
C42 C44 H54 109.5
H52 C44 H54 109.5
H53 C44 H54 109.5
C17 C45 C46 117.3(3)
C17 C45 H55 108.0
C46 C45 H55 108.0
C17 C45 H56 108.0
C46 C45 H56 108.0
H55 C45 H56 107.2
C48 C46 C47 110.4(3)
C48 C46 C45 112.8(3)
C47 C46 C45 108.9(3)
C48 C46 H57 108.2
C47 C46 H57 108.2
C45 C46 H57 108.2
C46 C47 H58 109.5
C46 C47 H59 109.5
H58 C47 H59 109.5
C46 C47 H60 109.5
H58 C47 H60 109.5
H59 C47 H60 109.5
C46 C48 H61 109.5
C46 C48 H62 109.5
H61 C48 H62 109.5
C46 C48 H63 109.5
H61 C48 H63 109.5
H62 C48 H63 109.5
C18 C49 C50 113.2(3)
C18 C49 H64 108.9
C50 C49 H64 108.9
C18 C49 H65 108.9
C50 C49 H65 108.9
H64 C49 H65 107.8
C51 C50 C52 111.6(3)
C51 C50 C49 112.6(3)
C52 C50 C49 108.8(3)
C51 C50 H66 107.9
C52 C50 H66 107.9
C49 C50 H66 107.9
C50 C51 H67 109.5
C50 C51 H68 109.5
H67 C51 H68 109.5
C50 C51 H69 109.5
H67 C51 H69 109.5
H68 C51 H69 109.5
C50 C52 H70 109.5
C50 C52 H71 109.5
H70 C52 H71 109.5
C50 C52 H72 109.5
H70 C52 H72 109.5
H71 C52 H72 109.5
C54 C53 C58 119.2(3)
C54 C53 C5 119.5(3)
C58 C53 C5 121.3(3)
C53 C54 C55 119.8(4)
C53 C54 H73 120.1
C55 C54 H73 120.1
C56 C55 C54 120.7(4)
C56 C55 H74 119.7
C54 C55 H74 119.7
C57 C56 C55 119.6(4)
C57 C56 H75 120.2
C55 C56 H75 120.2
C56 C57 C58 120.7(4)
C56 C57 H76 119.6
C58 C57 H76 119.6
C57 C58 C53 119.9(4)
C57 C58 H77 120.0
C53 C58 H77 120.0
C64 C59 C60 119.0(3)
C64 C59 C10 121.1(3)
C60 C59 C10 119.9(3)
C61 C60 C59 120.4(4)
C61 C60 H78 119.8
C59 C60 H78 119.8
C62 C61 C60 120.1(4)
C62 C61 H79 120.0
C60 C61 H79 120.0
C63 C62 C61 120.3(4)
C63 C62 H80 119.8
C61 C62 H80 119.8
C62 C63 C64 120.4(4)
C62 C63 H81 119.8
C64 C63 H81 119.8
C59 C64 C63 119.8(4)
C59 C64 H82 120.1
C63 C64 H82 120.1
C66 C65 C70 118.6(3)
C66 C65 C15 122.6(3)
C70 C65 C15 118.7(3)
C65 C66 C67 120.1(4)
C65 C66 H83 119.9
C67 C66 H83 119.9
C68 C67 C66 119.7(4)
C68 C67 H84 120.1
C66 C67 H84 120.1
C69 C68 C67 120.8(4)
C69 C68 H85 119.6
C67 C68 H85 119.6
C68 C69 C70 120.5(4)
C68 C69 H86 119.7
C70 C69 H86 119.7
C69 C70 C65 120.2(4)
C69 C70 H87 119.9
C65 C70 H87 119.9
C76 C71 C72 118.5(3)
C76 C71 C20 121.4(3)
C72 C71 C20 120.0(3)
C73 C72 C71 120.9(3)
C73 C72 H88 119.5
C71 C72 H88 119.5
C72 C73 C74 119.9(3)
C72 C73 H89 120.0
C74 C73 H89 120.0
C75 C74 C73 119.5(3)
C75 C74 H90 120.3
C73 C74 H90 120.3
C74 C75 C76 120.4(4)
C74 C75 H91 119.8
C76 C75 H91 119.8
C71 C76 C75 120.8(3)
C71 C76 H92 119.6
C75 C76 H92 119.6
Cl2 C77 Cl1 112.5(3)
Cl2 C77 H93 109.1
Cl1 C77 H93 109.1
Cl2 C77 H94 109.1
Cl1 C77 H94 109.1
H93 C77 H94 107.8
Cl4 C78 Cl3 112.3(3)
Cl4 C78 H95 109.1
Cl3 C78 H95 109.1
Cl4 C78 H96 109.1
Cl3 C78 H96 109.1
H95 C78 H96 107.9
Cl6 C79 Cl7 109.9(6)
Cl6 C79 Cl8 82.4(6)
Cl7 C79 Cl8 122.0(6)
Cl6 C79 Cl5 121.1(5)
Cl7 C79 Cl5 53.0(5)
Cl8 C79 Cl5 71.7(5)
Cl6 C79 H97 128.6
Cl7 C79 H97 106.8
Cl8 C79 H97 106.8
Cl5 C79 H97 109.5
Cl6 C79 H98 28.2
Cl7 C79 H98 106.8
Cl8 C79 H98 106.8
Cl5 C79 H98 142.5
H97 C79 H98 106.7
Cl6 C79 H99 107.1
Cl7 C79 H99 61.1
Cl8 C79 H99 168.8
Cl5 C79 H99 107.1
H97 C79 H99 62.7
H98 C79 H99 81.1
Cl6 C79 H100 107.1
Cl7 C79 H100 143.0
Cl8 C79 H100 63.9
Cl5 C79 H100 107.1
H97 C79 H100 45.3
H98 C79 H100 105.2
H99 C79 H100 106.8
C4 N1 C1 106.9(2)
C4 N1 Cu1 123.0(2)
C1 N1 Cu1 126.8(2)
C6 N2 C9 107.1(2)
C6 N2 Cu1 127.1(2)
C9 N2 Cu1 122.7(2)
C11 N3 C14 106.9(2)
C11 N3 Cu1 126.9(2)
C14 N3 Cu1 122.7(2)
C16 N4 C19 106.7(2)
C16 N4 Cu1 126.2(2)
C19 N4 Cu1 123.3(2)
N2 Cu1 N1 90.54(10)
N2 Cu1 N4 172.34(11)
N1 Cu1 N4 89.94(10)
N2 Cu1 N3 90.46(10)
N1 Cu1 N3 173.54(11)
N4 Cu1 N3 89.92(10)

loop_
_geom_bond_atom_site_label_1
_geom_bond_atom_site_label_2
_geom_bond_distance
C1 N1 1.384(4)
C1 C20 1.408(4)
C1 C2 1.457(4)
C2 C3 1.362(4)
C2 C21 1.501(4)
C3 C4 1.454(4)
C3 C25 1.509(4)
C4 N1 1.374(4)
C4 C5 1.413(4)
C5 C6 1.401(4)
C5 C53 1.502(4)
C6 N2 1.380(4)
C6 C7 1.458(4)
C7 C8 1.368(5)
C7 C29 1.506(4)
C8 C9 1.447(4)
C8 C33 1.515(4)
C9 N2 1.383(4)
C9 C10 1.402(4)
C10 C11 1.410(4)
C10 C59 1.498(4)
C11 N3 1.372(4)
C11 C12 1.454(4)
C12 C13 1.371(4)
C12 C37 1.511(4)
C13 C14 1.453(4)
C13 C41 1.506(4)
C14 N3 1.380(4)
C14 C15 1.402(4)
C15 C16 1.410(4)
C15 C65 1.489(4)
C16 N4 1.377(4)
C16 C17 1.445(4)
C17 C18 1.371(4)
C17 C45 1.516(4)
C18 C19 1.457(4)
C18 C49 1.510(4)
C19 N4 1.381(4)
C19 C20 1.402(4)
C20 C71 1.501(4)
C21 C22 1.533(5)
C21 H1 0.9900
C21 H2 0.9900
C22 C23 1.520(6)
C22 C24 1.529(5)
C22 H3 1.0000
C23 H4 0.9800
C23 H5 0.9800
C23 H6 0.9800
C24 H7 0.9800
C24 H8 0.9800
C24 H9 0.9800
C25 C26 1.531(5)
C25 H10 0.9900
C25 H11 0.9900
C26 C28 1.513(6)
C26 C27 1.524(5)
C26 H12 1.0000
C27 H13 0.9800
C27 H14 0.9800
C27 H15 0.9800
C28 H16 0.9800
C28 H17 0.9800
C28 H18 0.9800
C29 C30 1.530(5)
C29 H19 0.9900
C29 H20 0.9900
C30 C32 1.510(5)
C30 C31 1.522(5)
C30 H21 1.0000
C31 H22 0.9800
C31 H23 0.9800
C31 H24 0.9800
C32 H25 0.9800
C32 H26 0.9800
C32 H27 0.9800
C33 C34 1.536(5)
C33 H28 0.9900
C33 H29 0.9900
C34 C36 1.506(7)
C34 C35 1.525(5)
C34 H30 1.0000
C35 H31 0.9800
C35 H32 0.9800
C35 H33 0.9800
C36 H34 0.9800
C36 H35 0.9800
C36 H36 0.9800
C37 C38 1.532(5)
C37 H37 0.9900
C37 H38 0.9900
C38 C40 1.519(5)
C38 C39 1.523(6)
C38 H39 1.0000
C39 H40 0.9800
C39 H41 0.9800
C39 H42 0.9800
C40 H43 0.9800
C40 H44 0.9800
C40 H45 0.9800
C41 C42 1.534(5)
C41 H46 0.9900
C41 H47 0.9900
C42 C43 1.529(5)
C42 C44 1.532(5)
C42 H48 1.0000
C43 H49 0.9800
C43 H50 0.9800
C43 H51 0.9800
C44 H52 0.9800
C44 H53 0.9800
C44 H54 0.9800
C45 C46 1.541(5)
C45 H55 0.9900
C45 H56 0.9900
C46 C48 1.515(5)
C46 C47 1.531(5)
C46 H57 1.0000
C47 H58 0.9800
C47 H59 0.9800
C47 H60 0.9800
C48 H61 0.9800
C48 H62 0.9800
C48 H63 0.9800
C49 C50 1.541(5)
C49 H64 0.9900
C49 H65 0.9900
C50 C51 1.508(6)
C50 C52 1.530(5)
C50 H66 1.0000
C51 H67 0.9800
C51 H68 0.9800
C51 H69 0.9800
C52 H70 0.9800
C52 H71 0.9800
C52 H72 0.9800
C53 C54 1.390(5)
C53 C58 1.391(5)
C54 C55 1.391(5)
C54 H73 0.9500
C55 C56 1.372(8)
C55 H74 0.9500
C56 C57 1.372(7)
C56 H75 0.9500
C57 C58 1.388(5)
C57 H76 0.9500
C58 H77 0.9500
C59 C64 1.387(5)
C59 C60 1.390(5)
C60 C61 1.387(5)
C60 H78 0.9500
C61 C62 1.375(7)
C61 H79 0.9500
C62 C63 1.362(7)
C62 H80 0.9500
C63 C64 1.401(5)
C63 H81 0.9500
C64 H82 0.9500
C65 C66 1.389(5)
C65 C70 1.396(5)
C66 C67 1.402(5)
C66 H83 0.9500
C67 C68 1.365(7)
C67 H84 0.9500
C68 C69 1.361(7)
C68 H85 0.9500
C69 C70 1.383(5)
C69 H86 0.9500
C70 H87 0.9500
C71 C76 1.384(5)
C71 C72 1.391(5)
C72 C73 1.382(5)
C72 H88 0.9500
C73 C74 1.392(6)
C73 H89 0.9500
C74 C75 1.374(6)
C74 H90 0.9500
C75 C76 1.387(5)
C75 H91 0.9500
C76 H92 0.9500
C77 Cl2 1.695(6)
C77 Cl1 1.726(5)
C77 H93 0.9900
C77 H94 0.9900
C78 Cl4 1.693(6)
C78 Cl3 1.746(6)
C78 H95 0.9900
C78 H96 0.9900
C79 Cl6 1.503(9)
C79 Cl7 1.576(9)
C79 Cl8 1.747(10)
C79 Cl5 1.806(10)
C79 H97 0.9900
C79 H98 0.9900
C79 H99 0.9900
C79 H100 0.9900
N1 Cu1 1.964(2)
N2 Cu1 1.957(2)
N3 Cu1 1.969(2)
N4 Cu1 1.964(2)

loop_
_geom_torsion_atom_site_label_1
_geom_torsion_atom_site_label_2
_geom_torsion_atom_site_label_3
_geom_torsion_atom_site_label_4
_geom_torsion
N1 C1 C2 C3 1.1(3)
C20 C1 C2 C3 -179.7(3)
N1 C1 C2 C21 -175.5(3)
C20 C1 C2 C21 3.7(5)
C1 C2 C3 C4 4.3(3)
C21 C2 C3 C4 -178.9(3)
C1 C2 C3 C25 -166.7(3)
C21 C2 C3 C25 10.1(5)
C2 C3 C4 N1 -8.5(3)
C25 C3 C4 N1 162.2(3)
C2 C3 C4 C5 161.0(3)
C25 C3 C4 C5 -28.3(5)
N1 C4 C5 C6 -13.3(5)
C3 C4 C5 C6 178.4(3)
N1 C4 C5 C53 159.8(3)
C3 C4 C5 C53 -8.4(5)
C4 C5 C6 N2 -18.5(5)
C53 C5 C6 N2 168.6(3)
C4 C5 C6 C7 158.6(3)
C53 C5 C6 C7 -14.3(5)
N2 C6 C7 C8 0.4(4)
C5 C6 C7 C8 -177.0(3)
N2 C6 C7 C29 179.3(3)
C5 C6 C7 C29 1.9(5)
C6 C7 C8 C9 -5.6(3)
C29 C7 C8 C9 175.4(3)
C6 C7 C8 C33 162.4(3)
C29 C7 C8 C33 -16.7(5)
C7 C8 C9 N2 9.1(4)
C33 C8 C9 N2 -158.5(3)
C7 C8 C9 C10 -160.0(3)
C33 C8 C9 C10 32.5(5)
N2 C9 C10 C11 10.7(5)
C8 C9 C10 C11 178.3(3)
N2 C9 C10 C59 -163.2(3)
C8 C9 C10 C59 4.5(5)
C9 C10 C11 N3 22.1(5)
C59 C10 C11 N3 -164.2(3)
C9 C10 C11 C12 -156.5(3)
C59 C10 C11 C12 17.2(5)
N3 C11 C12 C13 -1.0(3)
C10 C11 C12 C13 177.7(3)
N3 C11 C12 C37 -178.5(3)
C10 C11 C12 C37 0.3(5)
C11 C12 C13 C14 6.4(3)
C37 C12 C13 C14 -176.1(3)
C11 C12 C13 C41 -164.7(3)
C37 C12 C13 C41 12.9(5)
C12 C13 C14 N3 -9.8(3)
C41 C13 C14 N3 161.0(3)
C12 C13 C14 C15 157.7(3)
C41 C13 C14 C15 -31.5(5)
N3 C14 C15 C16 -10.3(5)
C13 C14 C15 C16 -176.5(3)
N3 C14 C15 C65 168.9(3)
C13 C14 C15 C65 2.7(5)
C14 C15 C16 N4 -26.2(5)
C65 C15 C16 N4 154.6(3)
C14 C15 C16 C17 154.8(3)
C65 C15 C16 C17 -24.4(5)
N4 C16 C17 C18 -2.2(3)
C15 C16 C17 C18 176.9(3)
N4 C16 C17 C45 168.0(3)
C15 C16 C17 C45 -12.8(5)
C16 C17 C18 C19 -3.6(3)
C45 C17 C18 C19 -173.9(3)
C16 C17 C18 C49 166.5(3)
C45 C17 C18 C49 -3.9(5)
C17 C18 C19 N4 8.2(3)
C49 C18 C19 N4 -161.5(3)
C17 C18 C19 C20 -160.8(3)
C49 C18 C19 C20 29.5(5)
N4 C19 C20 C1 14.2(5)
C18 C19 C20 C1 -178.1(3)
N4 C19 C20 C71 -160.8(3)
C18 C19 C20 C71 6.9(5)
N1 C1 C20 C19 20.2(5)
C2 C1 C20 C19 -158.9(3)
N1 C1 C20 C71 -165.0(3)
C2 C1 C20 C71 15.9(5)
C3 C2 C21 C22 85.1(4)
C1 C2 C21 C22 -98.8(4)
C2 C21 C22 C23 170.8(3)
C2 C21 C22 C24 -64.6(4)
C2 C3 C25 C26 108.6(4)
C4 C3 C25 C26 -60.5(4)
C3 C25 C26 C28 -63.3(4)
C3 C25 C26 C27 174.3(3)
C8 C7 C29 C30 -86.4(4)
C6 C7 C29 C30 94.8(4)
C7 C29 C30 C32 65.8(4)
C7 C29 C30 C31 -170.6(3)
C7 C8 C33 C34 -105.3(4)
C9 C8 C33 C34 60.2(4)
C8 C33 C34 C36 60.4(5)
C8 C33 C34 C35 -176.0(3)
C13 C12 C37 C38 85.1(4)
C11 C12 C37 C38 -97.9(4)
C12 C37 C38 C40 -64.3(4)
C12 C37 C38 C39 172.6(3)
C12 C13 C41 C42 105.8(4)
C14 C13 C41 C42 -63.4(4)
C13 C41 C42 C43 -57.5(4)
C13 C41 C42 C44 179.0(3)
C18 C17 C45 C46 -90.2(4)
C16 C17 C45 C46 101.3(4)
C17 C45 C46 C48 65.4(4)
C17 C45 C46 C47 -171.7(3)
C17 C18 C49 C50 -105.9(4)
C19 C18 C49 C50 62.0(4)
C18 C49 C50 C51 53.7(4)
C18 C49 C50 C52 177.9(3)
C6 C5 C53 C54 104.1(4)
C4 C5 C53 C54 -69.3(4)
C6 C5 C53 C58 -78.3(4)
C4 C5 C53 C58 108.3(4)
C58 C53 C54 C55 -0.3(5)
C5 C53 C54 C55 177.4(3)
C53 C54 C55 C56 -0.7(6)
C54 C55 C56 C57 0.7(7)
C55 C56 C57 C58 0.3(7)
C56 C57 C58 C53 -1.4(6)
C54 C53 C58 C57 1.3(5)
C5 C53 C58 C57 -176.3(3)
C9 C10 C59 C64 -109.9(4)
C11 C10 C59 C64 76.0(4)
C9 C10 C59 C60 68.0(4)
C11 C10 C59 C60 -106.2(4)
C64 C59 C60 C61 -0.2(5)
C10 C59 C60 C61 -178.1(3)
C59 C60 C61 C62 1.0(6)
C60 C61 C62 C63 -1.0(7)
C61 C62 C63 C64 0.1(7)
C60 C59 C64 C63 -0.7(5)
C10 C59 C64 C63 177.1(3)
C62 C63 C64 C59 0.8(6)
C14 C15 C65 C66 -72.5(4)
C16 C15 C65 C66 106.7(4)
C14 C15 C65 C70 104.3(4)
C16 C15 C65 C70 -76.5(4)
C70 C65 C66 C67 -1.1(5)
C15 C65 C66 C67 175.6(3)
C65 C66 C67 C68 -1.2(6)
C66 C67 C68 C69 1.9(7)
C67 C68 C69 C70 -0.2(7)
C68 C69 C70 C65 -2.2(6)
C66 C65 C70 C69 2.8(5)
C15 C65 C70 C69 -174.1(3)
C19 C20 C71 C76 -109.9(3)
C1 C20 C71 C76 75.0(4)
C19 C20 C71 C72 66.4(4)
C1 C20 C71 C72 -108.7(4)
C76 C71 C72 C73 0.7(5)
C20 C71 C72 C73 -175.8(3)
C71 C72 C73 C74 0.2(5)
C72 C73 C74 C75 -0.5(6)
C73 C74 C75 C76 -0.1(6)
C72 C71 C76 C75 -1.2(5)
C20 C71 C76 C75 175.1(3)
C74 C75 C76 C71 1.0(5)
C5 C4 N1 C1 -161.0(3)
C3 C4 N1 C1 9.1(3)
C5 C4 N1 Cu1 38.5(4)
C3 C4 N1 Cu1 -151.4(2)
C20 C1 N1 C4 174.3(3)
C2 C1 N1 C4 -6.4(3)
C20 C1 N1 Cu1 -26.1(4)
C2 C1 N1 Cu1 153.2(2)
C5 C6 N2 C9 -177.1(3)
C7 C6 N2 C9 5.2(3)
C5 C6 N2 Cu1 22.6(4)
C7 C6 N2 Cu1 -155.0(2)
C10 C9 N2 C6 160.9(3)
C8 C9 N2 C6 -8.7(3)
C10 C9 N2 Cu1 -37.8(4)
C8 C9 N2 Cu1 152.6(2)
C10 C11 N3 C14 176.1(3)
C12 C11 N3 C14 -5.1(3)
C10 C11 N3 Cu1 -25.1(4)
C12 C11 N3 Cu1 153.8(2)
C15 C14 N3 C11 -159.4(3)
C13 C14 N3 C11 9.1(3)
C15 C14 N3 Cu1 40.7(4)
C13 C14 N3 Cu1 -150.8(2)
C15 C16 N4 C19 -171.9(3)
C17 C16 N4 C19 7.3(3)
C15 C16 N4 Cu1 29.5(4)
C17 C16 N4 Cu1 -151.3(2)
C20 C19 N4 C16 160.3(3)
C18 C19 N4 C16 -9.5(3)
C20 C19 N4 Cu1 -40.4(4)
C18 C19 N4 Cu1 149.8(2)
C6 N2 Cu1 N1 -1.3(3)
C9 N2 Cu1 N1 -158.7(2)
C6 N2 Cu1 N4 92.3(8)
C9 N2 Cu1 N4 -65.2(9)
C6 N2 Cu1 N3 -174.9(3)
C9 N2 Cu1 N3 27.6(2)
C4 N1 Cu1 N2 -27.6(2)
C1 N1 Cu1 N2 175.9(2)
C4 N1 Cu1 N4 160.1(2)
C1 N1 Cu1 N4 3.5(2)
C4 N1 Cu1 N3 71.3(10)
C1 N1 Cu1 N3 -85.3(9)
C16 N4 Cu1 N2 89.5(8)
C19 N4 Cu1 N2 -65.7(9)
C16 N4 Cu1 N1 -176.8(3)
C19 N4 Cu1 N1 27.9(2)
C16 N4 Cu1 N3 -3.3(3)
C19 N4 Cu1 N3 -158.6(2)
C11 N3 Cu1 N2 1.9(3)
C14 N3 Cu1 N2 157.7(2)
C11 N3 Cu1 N1 -97.0(9)
C14 N3 Cu1 N1 58.8(10)
C11 N3 Cu1 N4 174.2(3)
C14 N3 Cu1 N4 -30.0(2)
